data_4326323
loop_
_publ_author_name
'Qiao Zhang'
'John D. Gorden'
'Ronald J. Beyers'
'Christian R. Goldsmith'

_publ_section_title
;
 Manganese(II)-Containing MRI Contrast Agent Employing a Neutral and
 Non-Macrocyclic Ligand
;
_journal_name_full 'Inorganic Chemistry'
_journal_page_first 9365
_journal_page_last 9373
_journal_paper_doi 10.1021/ic2009495
_journal_volume 50
_journal_year 2011
_chemical_compound_source 'synthesis as described'
_chemical_formula_moiety 'C22 H30 N4 O4 Zn, 2(Cl O4)'
_chemical_formula_sum 'C22 H30 Cl2 N4 O12 Zn'
_chemical_formula_weight 678.77
_chemical_name_systematic
;
 ?
;
_space_group_IT_number 15
_symmetry_cell_setting monoclinic
_symmetry_Int_Tables_number 15
_symmetry_space_group_name_Hall '-C 2yc'
_symmetry_space_group_name_H-M 'C 1 2/c 1'
_atom_sites_solution_hydrogens geom
_atom_sites_solution_primary direct
_atom_sites_solution_secondary difmap
_audit_conform_dict_location ftp://ftp.iucr.org/pub/cif_core.dic
_audit_conform_dict_name cif_core.dic
_audit_conform_dict_version 2.3
_audit_creation_date 2011-02-11T08:37:34-00:00
_audit_creation_method 'WinGX routine CIF_UPDATE'
_cell_angle_alpha 90
_cell_angle_beta 100.910(2)
_cell_angle_gamma 90
_cell_formula_units_Z 4
_cell_length_a 15.7195(14)
_cell_length_b 13.5426(12)
_cell_length_c 13.0717(12)
_cell_measurement_reflns_used 3389
_cell_measurement_temperature 198(2)
_cell_measurement_theta_max 28.34
_cell_measurement_theta_min 1.75
_cell_volume 2732.4(4)
_computing_cell_refinement 'SMART, SAINT (Bruker, 1999)'
_computing_data_collection 'SMART (Bruker, 2000)'
_computing_data_reduction 'SAINT (Bruker, 1999)'
_computing_molecular_graphics 'Ortep-3 for Windows (Farrugia, 1997)'
_computing_publication_material 'WinGX publication routines (Farrugia, 19'
_computing_structure_refinement 'SHELXL-97 (Sheldrick, 1997)'
_computing_structure_solution 'SHELXS-97 (Sheldrick, 1997)'
_diffrn_ambient_temperature 198(2)
_diffrn_measured_fraction_theta_full 0.994
_diffrn_measured_fraction_theta_max 0.994
_diffrn_measurement_device_type 'Bruker APEX'
_diffrn_measurement_method '\w scans'
_diffrn_radiation_monochromator graphite
_diffrn_radiation_probe x-ray
_diffrn_radiation_type MoK\a
_diffrn_radiation_wavelength 0.71073
_diffrn_reflns_av_R_equivalents 0.0828
_diffrn_reflns_av_unetI/netI 0.0828
_diffrn_reflns_limit_h_max 20
_diffrn_reflns_limit_h_min -19
_diffrn_reflns_limit_k_max 18
_diffrn_reflns_limit_k_min -18
_diffrn_reflns_limit_l_max 16
_diffrn_reflns_limit_l_min -17
_diffrn_reflns_number 13634
_diffrn_reflns_theta_full 28.34
_diffrn_reflns_theta_max 28.34
_diffrn_reflns_theta_min 2
_diffrn_standards_decay_% 0
_diffrn_standards_interval_count 0
_diffrn_standards_interval_time 0
_diffrn_standards_number 0
_exptl_absorpt_coefficient_mu 1.165
_exptl_absorpt_correction_type none
_exptl_crystal_colour colorless
_exptl_crystal_density_diffrn 1.65
_exptl_crystal_description fragment
_exptl_crystal_F_000 1400
_exptl_crystal_size_max 0.1
_exptl_crystal_size_mid 0.1
_exptl_crystal_size_min 0.1
_refine_diff_density_max 0.993
_refine_diff_density_min -0.561
_refine_diff_density_rms 0.117
_refine_ls_extinction_method none
_refine_ls_goodness_of_fit_ref 1.082
_refine_ls_hydrogen_treatment constr
_refine_ls_matrix_type full
_refine_ls_number_parameters 186
_refine_ls_number_reflns 3389
_refine_ls_number_restraints 0
_refine_ls_restrained_S_all 1.082
_refine_ls_R_factor_all 0.1194
_refine_ls_R_factor_gt 0.08
_refine_ls_shift/su_max 0
_refine_ls_shift/su_mean 0
_refine_ls_structure_factor_coef Fsqd
_refine_ls_weighting_details 'calc w=1/[\s^2^(Fo^2^)+(0.0909P)^2^+2.9413P] where P=(Fo^2^+2Fc^2^)/3'
_refine_ls_weighting_scheme calc
_refine_ls_wR_factor_gt 0.1745
_refine_ls_wR_factor_ref 0.1901
_reflns_number_gt 2336
_reflns_number_total 3389
_reflns_threshold_expression >2sigma(I)
_cod_data_source_file ic2009495_si_001_5.cif
_cod_data_source_block Zndebpn
_cod_original_sg_symbol_H-M 'C 2/c'
_cod_database_code 4326323

loop_
_symmetry_equiv_pos_as_xyz
'x, y, z'
'-x, y, -z+1/2'
'x+1/2, y+1/2, z'
'-x+1/2, y+1/2, -z+1/2'
'-x, -y, -z'
'x, -y, z-1/2'
'-x+1/2, -y+1/2, -z'
'x+1/2, -y+1/2, z-1/2'

loop_
_atom_site_label
_atom_site_type_symbol
_atom_site_fract_x
_atom_site_fract_y
_atom_site_fract_z
_atom_site_U_iso_or_equiv
_atom_site_adp_type
_atom_site_occupancy
_atom_site_symmetry_multiplicity
_atom_site_calc_flag
_atom_site_refinement_flags
N2 N 0.0631(3) 0.3034(3) 0.3466(5) 0.0556(15) Uani 1 1 d .
C11 C 0.0123(5) 0.3938(4) 0.3074(7) 0.094(4) Uani 1 1 d .
H11A H -0.0396 0.3967 0.3373 0.112 Uiso 1 1 calc R
H11B H 0.0467 0.452 0.3299 0.112 Uiso 1 1 calc R
C3 C 0.1268(5) 0.0276(11) 0.5743(7) 0.101(4) Uani 1 1 d .
H3 H 0.1496 0.001 0.6393 0.121 Uiso 1 1 calc R
Zn2 Zn 0 0.18401(5) 0.25 0.0270(2) Uani 1 2 d S
Cl2 Cl 0.80686(9) 0.51664(11) 0.39187(11) 0.0475(4) Uani 1 1 d .
O1 O 0.1218(2) 0.1988(2) 0.1916(3) 0.0365(8) Uani 1 1 d .
O2 O 0.2566(2) 0.2549(3) 0.2404(3) 0.0418(9) Uani 1 1 d .
N1 N 0.0543(2) 0.1076(3) 0.3829(3) 0.0346(9) Uani 1 1 d .
C8 C 0.1746(3) 0.2487(4) 0.2477(5) 0.0394(12) Uani 1 1 d .
C9 C 0.2836(4) 0.2002(4) 0.1554(5) 0.0460(14) Uani 1 1 d .
H9A H 0.2537 0.225 0.0886 0.055 Uiso 1 1 calc R
H9B H 0.2704 0.1306 0.16 0.055 Uiso 1 1 calc R
C5 C 0.0746(3) 0.1644(5) 0.4668(4) 0.0539(17) Uani 1 1 d .
C6 C 0.0541(4) 0.2724(5) 0.4509(5) 0.069(2) Uani 1 1 d .
H6A H -0.0047 0.2847 0.4604 0.082 Uiso 1 1 calc R
H6B H 0.093 0.3107 0.5024 0.082 Uiso 1 1 calc R
C1 C 0.0717(3) 0.0104(4) 0.3949(4) 0.0433(13) Uani 1 1 d .
H1 H 0.0584 -0.0301 0.3366 0.052 Uiso 1 1 calc R
O3 O 0.8839(4) 0.5488(4) 0.3609(6) 0.101(2) Uani 1 1 d .
O6 O 0.7674(3) 0.5990(4) 0.4301(5) 0.0884(18) Uani 1 1 d .
C2 C 0.1080(4) -0.0323(7) 0.4887(6) 0.074(2) Uani 1 1 d .
H2 H 0.1194 -0.0996 0.4937 0.089 Uiso 1 1 calc R
C7 C 0.1552(4) 0.3107(4) 0.3360(5) 0.0532(16) Uani 1 1 d .
H7A H 0.1918 0.2895 0.4004 0.064 Uiso 1 1 calc R
H7B H 0.1689 0.3791 0.3242 0.064 Uiso 1 1 calc R
C4 C 0.1121(4) 0.1245(9) 0.5635(5) 0.085(3) Uani 1 1 d .
H4 H 0.127 0.1659 0.6209 0.102 Uiso 1 1 calc R
O5 O 0.8208(4) 0.4399(7) 0.4603(7) 0.155(4) Uani 1 1 d .
C10 C 0.3797(4) 0.2152(5) 0.1668(6) 0.069(2) Uani 1 1 d .
H10A H 0.4003 0.18 0.1126 0.104 Uiso 1 1 calc R
H10B H 0.4084 0.1909 0.2334 0.104 Uiso 1 1 calc R
H10C H 0.3918 0.2843 0.1616 0.104 Uiso 1 1 calc R
O4 O 0.7486(5) 0.4863(5) 0.3033(5) 0.124(3) Uani 1 1 d .

loop_
_atom_site_aniso_label
_atom_site_aniso_U_11
_atom_site_aniso_U_22
_atom_site_aniso_U_33
_atom_site_aniso_U_23
_atom_site_aniso_U_13
_atom_site_aniso_U_12
N2 0.038(3) 0.041(3) 0.096(4) -0.029(3) 0.035(3) -0.0128(19)
C11 0.051(5) 0.033(3) 0.210(11) -0.034(4) 0.056(7) -0.011(3)
C3 0.028(4) 0.229(13) 0.044(5) 0.041(7) 0.000(3) -0.004(6)
Zn2 0.0228(4) 0.0245(4) 0.0319(5) 0 0.0007(3) 0
Cl2 0.0427(8) 0.0589(8) 0.0403(8) -0.0102(6) 0.0064(6) -0.0082(6)
O1 0.0292(18) 0.0364(18) 0.044(2) -0.0016(15) 0.0065(16) 0.0002(14)
O2 0.0280(19) 0.0410(19) 0.059(3) -0.0109(17) 0.0154(18) -0.0074(14)
N1 0.022(2) 0.053(2) 0.025(2) 0.0012(19) -0.0037(17) -0.0075(17)
C8 0.037(3) 0.031(2) 0.051(3) -0.003(2) 0.011(3) -0.003(2)
C9 0.035(3) 0.057(3) 0.047(3) -0.003(3) 0.012(3) -0.001(2)
C5 0.026(3) 0.101(5) 0.034(3) -0.024(3) 0.005(2) -0.023(3)
C6 0.044(4) 0.097(5) 0.072(5) -0.065(4) 0.029(3) -0.037(3)
C1 0.027(3) 0.060(3) 0.039(3) 0.016(3) -0.005(2) -0.001(2)
O3 0.082(4) 0.064(3) 0.182(7) -0.027(4) 0.083(4) -0.008(3)
O6 0.055(3) 0.107(4) 0.111(4) -0.050(4) 0.036(3) -0.015(3)
C2 0.026(3) 0.122(6) 0.075(6) 0.057(5) 0.008(3) 0.009(4)
C7 0.036(3) 0.050(3) 0.081(5) -0.026(3) 0.030(3) -0.017(2)
C4 0.028(3) 0.201(10) 0.023(3) -0.012(5) -0.001(3) -0.033(5)
O5 0.095(5) 0.199(8) 0.160(7) 0.121(7) -0.005(5) 0.023(5)
C10 0.042(4) 0.079(4) 0.093(6) -0.031(4) 0.029(4) -0.018(3)
O4 0.150(6) 0.115(5) 0.087(5) -0.042(4) -0.027(4) -0.037(4)

loop_
_atom_type_symbol
_atom_type_description
_atom_type_scat_dispersion_real
_atom_type_scat_dispersion_imag
_atom_type_scat_source
C C 0.0033 0.0016 'International Tables Vol C Tables 4.2.6.8 and 6.1.1.4'
H H 0 0 'International Tables Vol C Tables 4.2.6.8 and 6.1.1.4'
Cl Cl 0.1484 0.1585 'International Tables Vol C Tables 4.2.6.8 and 6.1.1.4'
N N 0.0061 0.0033 'International Tables Vol C Tables 4.2.6.8 and 6.1.1.4'
O O 0.0106 0.006 'International Tables Vol C Tables 4.2.6.8 and 6.1.1.4'
Zn Zn 0.2839 1.4301 'International Tables Vol C Tables 4.2.6.8 and 6.1.1.4'

loop_
_geom_angle_atom_site_label_1
_geom_angle_atom_site_label_2
_geom_angle_atom_site_label_3
_geom_angle
_geom_angle_site_symmetry_1
_geom_angle_site_symmetry_3
C6 N2 C7 112.1(5) . .
C6 N2 C11 114.6(5) . .
C7 N2 C11 112.3(5) . .
C6 N2 Zn2 102.4(3) . .
C7 N2 Zn2 109.9(3) . .
C11 N2 Zn2 104.7(4) . .
C11 C11 N2 111.6(5) 2 .
C11 C11 H11A 109.3 2 .
N2 C11 H11A 109.3 . .
C11 C11 H11B 109.3 2 .
N2 C11 H11B 109.3 . .
H11A C11 H11B 108 . .
C4 C3 C2 119.3(8) . .
C4 C3 H3 120.3 . .
C2 C3 H3 120.3 . .
N1 Zn2 N1 119.8(2) 2 .
N1 Zn2 N2 159.0(2) 2 .
N1 Zn2 N2 79.2(2) . .
N1 Zn2 N2 79.2(2) 2 2
N1 Zn2 N2 159.0(2) . 2
N2 Zn2 N2 83.8(3) . 2
N1 Zn2 O1 90.12(14) 2 .
N1 Zn2 O1 95.13(14) . .
N2 Zn2 O1 78.63(15) . .
N2 Zn2 O1 93.52(15) 2 .
N1 Zn2 O1 95.13(14) 2 2
N1 Zn2 O1 90.12(14) . 2
N2 Zn2 O1 93.52(15) . 2
N2 Zn2 O1 78.63(15) 2 2
O1 Zn2 O1 169.54(17) . 2
O5 Cl2 O4 108.6(5) . .
O5 Cl2 O6 113.4(5) . .
O4 Cl2 O6 105.2(4) . .
O5 Cl2 O3 112.5(4) . .
O4 Cl2 O3 108.4(5) . .
O6 Cl2 O3 108.3(3) . .
C8 O1 Zn2 112.6(3) . .
C8 O2 C9 116.9(4) . .
C5 N1 C1 117.3(5) . .
C5 N1 Zn2 113.6(4) . .
C1 N1 Zn2 129.1(4) . .
O1 C8 O2 124.3(5) . .
O1 C8 C7 124.3(5) . .
O2 C8 C7 111.4(4) . .
O2 C9 C10 106.7(5) . .
O2 C9 H9A 110.4 . .
C10 C9 H9A 110.4 . .
O2 C9 H9B 110.4 . .
C10 C9 H9B 110.4 . .
H9A C9 H9B 108.6 . .
N1 C5 C4 121.1(8) . .
N1 C5 C6 116.0(5) . .
C4 C5 C6 122.9(7) . .
N2 C6 C5 110.7(4) . .
N2 C6 H6A 109.5 . .
C5 C6 H6A 109.5 . .
N2 C6 H6B 109.5 . .
C5 C6 H6B 109.5 . .
H6A C6 H6B 108.1 . .
N1 C1 C2 123.6(7) . .
N1 C1 H1 118.2 . .
C2 C1 H1 118.2 . .
C3 C2 C1 117.9(8) . .
C3 C2 H2 121 . .
C1 C2 H2 121 . .
N2 C7 C8 112.2(4) . .
N2 C7 H7A 109.2 . .
C8 C7 H7A 109.2 . .
N2 C7 H7B 109.2 . .
C8 C7 H7B 109.2 . .
H7A C7 H7B 107.9 . .
C3 C4 C5 120.7(8) . .
C3 C4 H4 119.7 . .
C5 C4 H4 119.7 . .
C9 C10 H10A 109.5 . .
C9 C10 H10B 109.5 . .
H10A C10 H10B 109.5 . .
C9 C10 H10C 109.5 . .
H10A C10 H10C 109.5 . .
H10B C10 H10C 109.5 . .

loop_
_geom_bond_atom_site_label_1
_geom_bond_atom_site_label_2
_geom_bond_distance
_geom_bond_site_symmetry_2
N2 C6 1.459(9) .
N2 C7 1.484(7) .
N2 C11 1.497(9) .
N2 Zn2 2.173(5) .
C11 C11 1.478(18) 2
C11 H11A 0.97 .
C11 H11B 0.97 .
C3 C4 1.336(13) .
C3 C2 1.367(13) .
C3 H3 0.93 .
Zn2 N1 2.063(4) 2
Zn2 N1 2.063(4) .
Zn2 N2 2.173(5) 2
Zn2 O1 2.201(3) .
Zn2 O1 2.201(3) 2
Cl2 O5 1.362(6) .
Cl2 O4 1.395(6) .
Cl2 O6 1.413(5) .
Cl2 O3 1.415(5) .
O1 C8 1.205(6) .
O2 C8 1.313(6) .
O2 C9 1.463(6) .
N1 C5 1.328(7) .
N1 C1 1.347(7) .
C8 C7 1.504(7) .
C9 C10 1.504(7) .
C9 H9A 0.97 .
C9 H9B 0.97 .
C5 C4 1.398(10) .
C5 C6 1.503(10) .
C6 H6A 0.97 .
C6 H6B 0.97 .
C1 C2 1.378(8) .
C1 H1 0.93 .
C2 H2 0.93 .
C7 H7A 0.97 .
C7 H7B 0.97 .
C4 H4 0.93 .
C10 H10A 0.96 .
C10 H10B 0.96 .
C10 H10C 0.96 .
